data_2007025
loop_
_publ_author_name
'Kani, Yoshiyuki'
'Ohba, Shigeru'
'Matsushima, Hideaki'
'Tokii, Tadashi'

_publ_section_title
;
 A Dimeric Copper(II) 4-Chlorophenoxyisobutyrate Adduct with Methanol
 and a Monomeric Copper(II) 4-Chlorophenoxyisobutyrate Adduct with
 Pyridine
;
_journal_issue 2
_journal_name_full 'Acta Crystallographica Section C'
_journal_page_first 193
_journal_page_last 195
_journal_paper_doi 10.1107/S0108270197012973
_journal_volume 54
_journal_year 1998
_chemical_formula_iupac '[Cu (C10 H10 Cl O3)2 (C H4 O)] , 2C H3 O H'
_chemical_formula_moiety 'C42 H48 Cl4 Cu2 O14, (C H4 O)2'
_chemical_formula_structural
;
(Cu2 (C10 H10 Cl O3)4 (C H4 O)2) (C H4 O)2
;
_chemical_formula_sum 'C44 H56 Cl4 Cu2 O16'
_chemical_formula_weight 1109.82
_chemical_name_systematic
;
dimethanolatotetrakis(\m-4-chlorophenoxyisobutyrato-O:O')dicopper(II)
dimethanol solvate
;
_space_group_IT_number 2
_symmetry_cell_setting triclinic
_symmetry_space_group_name_Hall '-P 1'
_symmetry_space_group_name_H-M 'P -1'
_atom_type_scat_source IntTabIV
_cell_angle_alpha 104.480(10)
_cell_angle_beta 105.070(10)
_cell_angle_gamma 88.530(10)
_cell_formula_units_Z 1
_cell_length_a 9.6720(10)
_cell_length_b 15.698(2)
_cell_length_c 9.040(2)
_cell_measurement_reflns_used 25
_cell_measurement_temperature 297
_cell_measurement_theta_max 15
_cell_measurement_theta_min 10
_cell_volume 1282.1(4)
_computing_cell_refinement 'AFC/MSC Diffractometer Control System'
_computing_data_collection 'AFC/MSC Diffractometer Control System (Rigaku Corporation, 1993)'
_computing_data_reduction 'local programs'
_computing_molecular_graphics CRYSTAN-GM
_computing_publication_material CRYSTAN-GM
_computing_structure_refinement CRYSTAN-GM
_computing_structure_solution 'CRYSTAN-GM (Edwards et al., 1996)'
_diffrn_measurement_device_type 'Rigaku AFC-5'
_diffrn_measurement_method \q-2\q
_diffrn_radiation_type 'Mo K\a'
_diffrn_radiation_wavelength 0.71073
_diffrn_reflns_av_R_equivalents 0.014
_diffrn_reflns_limit_h_max 12
_diffrn_reflns_limit_h_min 0
_diffrn_reflns_limit_k_max 20
_diffrn_reflns_limit_k_min -20
_diffrn_reflns_limit_l_max 11
_diffrn_reflns_limit_l_min -11
_diffrn_reflns_number 6248
_diffrn_reflns_theta_max 27.5
_diffrn_standards_decay_% 0
_diffrn_standards_interval_count 100
_diffrn_standards_number 3
_exptl_absorpt_coefficient_mu 1.102
_exptl_absorpt_correction_T_max 0.895
_exptl_absorpt_correction_T_min 0.590
_exptl_absorpt_correction_type integration
_exptl_absorpt_process_details '(Coppens, Leiserowitz & Rabinovich, 1965)'
_exptl_crystal_colour 'light green'
_exptl_crystal_density_diffrn 1.437
_exptl_crystal_density_method 'not measured'
_exptl_crystal_description plate-like
_exptl_crystal_F_000 574
_exptl_crystal_size_max 0.7
_exptl_crystal_size_mid 0.5
_exptl_crystal_size_min 0.1
_refine_diff_density_max 0.40
_refine_diff_density_min -0.40
_refine_ls_extinction_method None
_refine_ls_goodness_of_fit_obs 1.15
_refine_ls_hydrogen_treatment 'H atoms riding'
_refine_ls_number_parameters 298
_refine_ls_number_reflns 4680
_refine_ls_R_factor_obs .046
_refine_ls_shift/esd_max 0.04
_refine_ls_shift/esd_mean 0.0063
_refine_ls_structure_factor_coef F
_refine_ls_weighting_details 'w = 1/[\s^2^(F) + 0.000225F^2^]'
_refine_ls_weighting_scheme calc
_refine_ls_wR_factor_obs .042
_reflns_number_observed 4680
_reflns_number_total 5897
_reflns_threshold_expression '|F~o~| > 3\s(|F~o~|)'
_cod_data_source_file ln1037.cif
_cod_data_source_block I
_cod_depositor_comments
;
The following automatic conversions were performed:
'_symmetry_cell_setting' value 'Triclinic' changed to 'triclinic'
according to '/home/saulius/struct/CIF-dictionaries/cif_core.dic'
dictionary named 'cif_core.dic' version 2.4.1 from 2010-06-29.

Automatic conversion script
Id: cif_fix_enum 1527 2010-12-29 10:47:43Z saulius 

The following automatic conversions were performed:

'_atom_site_thermal_displace_type' tag value 'Uij' was replaced with
'Uani' value 33 times.

Automatic conversion script
Id: cif_fix_values 1646 2011-03-28 12:23:43Z adriana 

The following automatic conversions were performed:

'_symmetry_cell_setting' value 'Triclinic' changed to 'triclinic'
according to /home/saulius/struct/CIF-dictionaries/cif_core.dic
dictionary named 'cif_core.dic' version 2.4.1 from 2010-06-29.

Automatic conversion script
Id: cif_fix_values 1715 2011-07-08 13:25:40Z adriana 
;
_cod_original_cell_volume 1282.1(3)
_cod_database_code 2007025

loop_
_symmetry_equiv_pos_as_xyz
+X,+Y,+Z
-X,-Y,-Z

loop_
_atom_site_aniso_label
_atom_site_aniso_U_11
_atom_site_aniso_U_22
_atom_site_aniso_U_33
_atom_site_aniso_U_12
_atom_site_aniso_U_13
_atom_site_aniso_U_23
Cu1 .03560(10) .04060(10) .02790(10) .00770(10) .01290(10) .01320(10)
Cl2 .1388(8) .0532(5) .1213(7) -.0082(5) .0318(6) .0243(5)
Cl3 .1078(7) .1320(8) .1651(9) .0630(6) .0674(7) .0137(7)
O4 .0383(7) .0535(9) .0406(7) .0152(6) .0161(6) .0196(7)
O5 .0418(8) .0701(10) .0469(8) .0206(7) .0181(6) .0308(8)
O6 .0530(9) .0483(9) .0379(8) .0124(7) .0068(6) .0150(7)
O7 .0615(9) .0514(9) .0337(7) -.0067(7) .0143(7) .0060(7)
O8 .0581(9) .0410(8) .0367(7) .0018(7) .0168(7) .0072(6)
O9 .0660(10) .0480(10) .0370(10) .0110(10) .0110(10) .0020(10)
O10 .0830(10) .0650(10) .0560(10) .0150(10) .0430(10) .0300(10)
O11 .0900(10) .108(2) .0400(10) .0210(10) .0260(10) .0150(10)
C12 .0370(10) .0390(10) .0380(10) .0070(10) .0110(10) .0110(10)
C13 .0360(10) .0450(10) .0420(10) .0090(10) .0090(10) .0170(10)
C14 .0540(10) .073(2) .0570(10) .0260(10) .0270(10) .0240(10)
C15 .0460(10) .059(2) .076(2) .0030(10) .0000(10) .0190(10)
C16 .0550(10) .0490(10) .0360(10) .0110(10) .0140(10) .0160(10)
C17 .0550(10) .056(2) .074(2) .0140(10) .0070(10) .0190(10)
C18 .085(2) .056(2) .088(2) .0270(10) .022(2) .0250(10)
C19 .086(2) .0480(10) .066(2) .0020(10) .0230(10) .0200(10)
C20 .064(2) .073(2) .087(2) -.0050(10) .0120(10) .032(2)
C21 .0520(10) .059(2) .072(2) .0090(10) .0130(10) .0270(10)
C22 .0390(10) .0380(10) .0390(10) .0100(10) .0090(10) .0080(10)
C23 .0530(10) .0420(10) .0400(10) .0050(10) .0140(10) .0020(10)
C24 .089(2) .048(2) .068(2) -.0060(10) .0260(10) .0070(10)
C25 .0500(10) .071(2) .064(2) .0040(10) .0040(10) -.0080(10)
C26 .0610(10) .0420(10) .0480(10) .0070(10) .0200(10) .0070(10)
C27 .088(2) .076(2) .0500(10) .014(2) .0180(10) -.0020(10)
C28 .120(3) .092(2) .070(2) .039(2) .047(2) -.004(2)
C29 .082(2) .074(2) .094(2) .028(2) .049(2) .012(2)
C30 .067(2) .069(2) .095(2) .0170(10) .0140(10) .010(2)
C31 .074(2) .056(2) .063(2) .0180(10) .0120(10) -.0010(10)
C32 .066(2) .108(2) .093(2) .011(2) .0260(10) .062(2)
C33 .077(2) .124(3) .057(2) .021(2) .0190(10) .025(2)

loop_
_atom_site_label
_atom_site_fract_x
_atom_site_fract_y
_atom_site_fract_z
_atom_site_U_iso_or_equiv
_atom_site_thermal_displace_type
_atom_site_occupancy
Cu1 .54222(3) .01589(2) -.11870(3) .03310(10) Uani 1.000
Cl2 .26630(10) .54290(5) -.01000(10) .1043(4) Uani 1.000
Cl3 .15650(10) .47372(7) .46260(10) .1348(6) Uani 1.000
O4 .35490(10) .07235(9) -.16800(10) .0418(5) Uani 1.000
O5 .28800(10) .04730(10) .0362(2) .0490(6) Uani 1.000
O6 .11830(10) .16455(9) -.2494(2) .0467(6) Uani 1.000
O7 .6226(2) .12473(9) .0430(2) .0493(6) Uani 1.000
O8 .55520(10) .09773(9) .2455(2) .0449(5) Uani 1.000
O9 .6600(2) .25989(9) .4342(2) .0526(6) Uani 1.000
O10 .6164(2) .05080(10) -.2975(2) .0612(7) Uani 1.000
O11 .2841(2) .07080(10) -.4999(2) .0787(8) Uani 1.000
C12 .2668(2) .07460(10) -.0859(2) .0376(7) Uani 1.000
C13 .1168(2) .10950(10) -.1438(2) .0404(7) Uani 1.000
C14 .0561(2) .1546(2) -.0060(3) .0580(10) Uani 1.000
C15 .0238(2) .0298(2) -.2502(3) .0630(10) Uani 1.000
C16 .1564(2) .25290(10) -.1862(2) .0455(8) Uani 1.000
C17 .0494(2) .3126(2) -.1999(3) .0630(10) Uani 1.000
C18 .0837(3) .4020(2) -.1472(3) .0760(10) Uani 1.000
C19 .2237(3) .4307(2) -.0801(3) .0650(10) Uani 1.000
C20 .3305(3) .3715(2) -.0685(3) .0740(10) Uani 1.000
C21 .2967(2) .2822(2) -.1227(3) .0600(10) Uani 1.000
C22 .6182(2) .14290(10) .1852(2) .0392(7) Uani 1.000
C23 .7078(2) .22570(10) .2925(2) .0465(8) Uani 1.000
C24 .7156(3) .2959(2) .2056(3) .0690(10) Uani 1.000
C25 .8577(2) .1956(2) .3584(3) .0690(10) Uani 1.000
C26 .5393(2) .30850(10) .4291(2) .0498(8) Uani 1.000
C27 .5380(3) .3699(2) .5674(3) .0750(10) Uani 1.000
C28 .4217(4) .4202(2) .5782(3) .095(2) Uani 1.000
C29 .3054(3) .4094(2) .4519(4) .0810(10) Uani 1.000
C30 .3043(3) .3505(2) .3110(3) .0810(10) Uani 1.000
C31 .4218(3) .2986(2) .2998(3) .0690(10) Uani 1.000
C32 .6343(3) .1364(2) -.3152(3) .0810(10) Uani 1.000
C33 .2548(3) .1481(2) -.5501(3) .0860(10) Uani 1.000
H10 .64331 .00293 -.37251 .10 Uiso 1.000
H11 .30089 .09225 -.38727 .10 Uiso 1.000
H14A .05499 .11801 .06430 .10 Uiso 1.000
H14B -.04011 .17071 -.04670 .10 Uiso 1.000
H14C .11389 .20701 .05270 .10 Uiso 1.000
H15A .02261 -.00690 -.17989 .10 Uiso 1.000
H15B .06461 .00030 -.33449 .10 Uiso 1.000
H15C -.07119 .04630 -.29489 .10 Uiso 1.000
H17 -.04828 .29133 -.24668 .10 Uiso 1.000
H18 .01020 .44407 -.15738 .10 Uiso 1.000
H20 .42844 .39266 -.02267 .10 Uiso 1.000
H21 .37078 .24030 -.11624 .10 Uiso 1.000
H24A .74747 .27334 .11166 .10 Uiso 1.000
H24B .78097 .34274 .27536 .10 Uiso 1.000
H24C .62217 .31884 .17686 .10 Uiso 1.000
H25A .88960 .17310 .26446 .10 Uiso 1.000
H25B .85310 .15050 .41206 .10 Uiso 1.000
H25C .91940 .24360 .43026 .10 Uiso 1.000
H27 .62039 .37698 .65652 .10 Uiso 1.000
H28 .42189 .46350 .67455 .10 Uiso 1.000
H30 .22222 .34495 .22215 .10 Uiso 1.000
H31 .42263 .25605 .20309 .10 Uiso 1.000
H32A .66790 .15220 -.39612 .10 Uiso 1.000
H32B .69920 .16670 -.21712 .10 Uiso 1.000
H32C .54170 .16110 -.32212 .10 Uiso 1.000
H33A .23799 .12671 -.66282 .10 Uiso 1.000
H33B .33459 .19001 -.50642 .10 Uiso 1.000
H33C .17169 .17491 -.52212 .10 Uiso 1.000

loop_
_geom_angle_atom_site_label_1
_geom_angle_atom_site_label_2
_geom_angle_atom_site_label_3
_geom_angle_site_symmetry_1
_geom_angle_site_symmetry_3
_geom_angle
_geom_angle_publ_flag
O4 Cu1 O5 . 2_655 167.90(10) yes
O4 Cu1 O7 . . 89.40(10) yes
O4 Cu1 O8 . 2_655 88.50(10) yes
O4 Cu1 O10 . . 94.90(10) yes
O5 Cu1 O7 2_655 . 90.10(10) yes
O5 Cu1 O8 2_655 2_655 89.50(10) yes
O5 Cu1 O10 2_655 . 97.10(10) yes
O7 Cu1 O8 . 2_655 167.90(10) yes
O7 Cu1 O10 . . 93.90(10) yes
O8 Cu1 O10 2_655 . 98.20(10) yes
Cu1 O4 C12 . . 121.5(2) yes
Cu1 O5 C12 2_655 . 124.8(2) yes
C13 O6 C16 . . 119.0(2) no
Cu1 O7 C22 . . 125.6(2) yes
Cu1 O8 C22 2_655 . 120.5(2) yes
C23 O9 C26 . . 120.5(2) no
Cu1 O10 C32 . . 127.3(2) yes
O4 C12 O5 . . 125.4(2) yes
O4 C12 C13 . . 118.1(2) no
O5 C12 C13 . . 116.3(2) no
O6 C13 C12 . . 111.2(2) no
O6 C13 C14 . . 112.8(2) no
O6 C13 C15 . . 103.4(2) no
C12 C13 C14 . . 111.6(2) no
C12 C13 C15 . . 105.8(2) no
C14 C13 C15 . . 111.6(2) no
O6 C16 C17 . . 118.0(2) no
O6 C16 C21 . . 121.8(2) no
C17 C16 C21 . . 120.0(3) no
C16 C17 C18 . . 120.0(3) no
C17 C18 C19 . . 119.7(3) no
Cl2 C19 C18 . . 119.6(3) no
Cl2 C19 C20 . . 119.9(3) no
C18 C19 C20 . . 120.4(3) no
C19 C20 C21 . . 120.0(3) no
C16 C21 C20 . . 119.9(3) no
O7 C22 O8 . . 125.8(2) yes
O7 C22 C23 . . 115.1(2) no
O8 C22 C23 . . 119.0(2) no
O9 C23 C22 . . 111.5(2) no
O9 C23 C24 . . 112.2(2) no
O9 C23 C25 . . 102.4(2) no
C22 C23 C24 . . 112.9(2) no
C22 C23 C25 . . 106.7(2) no
C24 C23 C25 . . 110.5(2) no
O9 C26 C27 . . 115.5(2) no
O9 C26 C31 . . 125.3(2) no
C27 C26 C31 . . 119.2(3) no
C26 C27 C28 . . 120.8(3) no
C27 C28 C29 . . 119.9(3) no
Cl3 C29 C28 . . 120.6(3) no
Cl3 C29 C30 . . 118.4(3) no
C28 C29 C30 . . 120.9(3) no
C29 C30 C31 . . 119.4(3) no
C26 C31 C30 . . 119.7(3) no
Cu1 O10 H10 . . 115.8 no
C32 O10 H10 . . 116.9 no
C33 O11 H11 . . 101.8 no
C13 C14 H14A . . 112.9 no
C13 C14 H14B . . 109.1 no
C13 C14 H14C . . 108.5 no
H14A C14 H14B . . 108.7 no
H14A C14 H14C . . 108.7 no
H14B C14 H14C . . 109.0 no
C13 C15 H15A . . 103.5 no
C13 C15 H15B . . 111.2 no
C13 C15 H15C . . 111.1 no
H15A C15 H15B . . 111.1 no
H15A C15 H15C . . 111.0 no
H15B C15 H15C . . 108.9 no
C16 C17 H17 . . 119.2 no
C18 C17 H17 . . 120.8 no
C17 C18 H18 . . 120.6 no
C19 C18 H18 . . 119.7 no
C19 C20 H20 . . 119.5 no
C21 C20 H20 . . 120.6 no
C16 C21 H21 . . 119.5 no
C20 C21 H21 . . 120.5 no
C23 C24 H24A . . 112.2 no
C23 C24 H24B . . 108.7 no
C23 C24 H24C . . 108.8 no
H24A C24 H24B . . 109.0 no
H24A C24 H24C . . 109.0 no
H24B C24 H24C . . 109.0 no
C23 C25 H25A . . 102.5 no
C23 C25 H25B . . 110.7 no
C23 C25 H25C . . 111.7 no
H25A C25 H25B . . 111.4 no
H25A C25 H25C . . 111.4 no
H25B C25 H25C . . 109.0 no
C26 C27 H27 . . 118.9 no
C28 C27 H27 . . 120.3 no
C27 C28 H28 . . 120.5 no
C29 C28 H28 . . 119.7 no
C29 C30 H30 . . 119.7 no
C31 C30 H30 . . 120.9 no
C26 C31 H31 . . 119.4 no
C30 C31 H31 . . 120.9 no
O10 C32 H32A . . 127.3 no
O10 C32 H32B . . 104.4 no
O10 C32 H32C . . 104.9 no
H32A C32 H32B . . 105.2 no
H32A C32 H32C . . 105.2 no
H32B C32 H32C . . 109.0 no
O11 C33 H33A . . 101.8 no
O11 C33 H33B . . 111.6 no
O11 C33 H33C . . 111.4 no
H33A C33 H33B . . 111.4 no
H33A C33 H33C . . 111.4 no
H33B C33 H33C . . 109.0 no

loop_
_geom_bond_atom_site_label_1
_geom_bond_atom_site_label_2
_geom_bond_site_symmetry_1
_geom_bond_site_symmetry_2
_geom_bond_distance
_geom_bond_publ_flag
Cu1 Cu1 . 2_655 2.6437(4) yes
Cu1 O4 . . 1.991(2) yes
Cu1 O5 . 2_655 1.971(2) yes
Cu1 O7 . . 1.972(2) yes
Cu1 O8 . 2_655 1.971(2) yes
Cu1 O10 . . 2.120(2) yes
Cl2 C19 . . 1.737(3) yes
Cl3 C29 . . 1.747(4) yes
O4 C12 . . 1.262(3) yes
O5 C12 . . 1.248(3) yes
O6 C13 . . 1.441(3) yes
O6 C16 . . 1.380(3) yes
O7 C22 . . 1.257(3) yes
O8 C22 . . 1.249(3) yes
O9 C23 . . 1.446(3) yes
O9 C26 . . 1.375(3) yes
O10 C32 . . 1.412(4) yes
O11 C33 . . 1.396(4) yes
C12 C13 . . 1.546(3) no
C13 C14 . . 1.522(3) no
C13 C15 . . 1.518(3) no
C16 C17 . . 1.381(4) no
C16 C21 . . 1.370(4) no
C17 C18 . . 1.383(4) no
C18 C19 . . 1.369(4) no
C19 C20 . . 1.373(4) no
C20 C21 . . 1.381(4) no
C22 C23 . . 1.540(3) no
C23 C24 . . 1.519(4) no
C23 C25 . . 1.529(4) no
C26 C27 . . 1.378(4) no
C26 C31 . . 1.382(4) no
C27 C28 . . 1.368(5) no
C28 C29 . . 1.358(5) no
C29 C30 . . 1.372(5) no
C30 C31 . . 1.392(4) no
O10 H10 . . .959 no
O11 H11 . . .960 no
C14 H14A . . .959 no
C14 H14B . . .960 no
C14 H14C . . .960 no
C15 H15A . . .961 no
C15 H15B . . .960 no
C15 H15C . . .960 no
C17 H17 . . .960 no
C18 H18 . . .961 no
C20 H20 . . .960 no
C21 H21 . . .961 no
C24 H24A . . .960 no
C24 H24B . . .960 no
C24 H24C . . .960 no
C25 H25A . . .960 no
C25 H25B . . .961 no
C25 H25C . . .961 no
C27 H27 . . .960 no
C28 H28 . . .961 no
C30 H30 . . .960 no
C31 H31 . . .960 no
C32 H32A . . .959 no
C32 H32B . . .960 no
C32 H32C . . .960 no
C33 H33A . . .961 no
C33 H33B . . .960 no
C33 H33C . . .960 no

loop_
_geom_hbond_atom_site_label_D
_geom_hbond_atom_site_label_H
_geom_hbond_atom_site_label_A
_geom_hbond_site_symmetry_A
_geom_hbond_distance_DH
_geom_hbond_distance_HA
_geom_hbond_distance_DA
_geom_hbond_angle_DHA
O10 H10 O11 2_654 0.959 1.696 2.645(3) 170
O11 H11 O4 . 0.960 2.015 2.892(2) 151
